data_1530171
loop_
_publ_author_name
'Klepp, K.O.'
'Bronger, W.'

_publ_section_title
;
 Darstellung und Kristallstruktur von Na5 Co2 S5
;
_journal_name_full 'Journal of the Less-Common Metals'
_journal_page_first 165
_journal_page_last 172
_journal_volume 98
_journal_year 1984
_chemical_formula_sum 'Co2 Na5 S5'
_chemical_name_systematic 'Na5 Co2 S5'
_space_group_IT_number 107
_symmetry_space_group_name_Hall 'I 4 -2'
_symmetry_space_group_name_H-M 'I 4 m m'
_cell_angle_alpha 90
_cell_angle_beta 90
_cell_angle_gamma 90
_cell_formula_units_Z 2
_cell_length_a 9.15
_cell_length_b 9.15
_cell_length_c 6.222
_cell_volume 520.921
_citation_journal_id_ASTM JCOMAH
_cod_data_source_file Klepp_JCOMAH_1984_958.cif
_cod_data_source_block Co2Na5S5
_cod_original_cell_volume 520.9214
_cod_database_code 1530171

loop_
_symmetry_equiv_pos_as_xyz
x,y,z
-y,x,z
-x,-y,z
y,-x,z
-x,y,z
-y,-x,z
x,-y,z
y,x,z
x+1/2,y+1/2,z+1/2
-y+1/2,x+1/2,z+1/2
-x+1/2,-y+1/2,z+1/2
y+1/2,-x+1/2,z+1/2
-x+1/2,y+1/2,z+1/2
-y+1/2,-x+1/2,z+1/2
x+1/2,-y+1/2,z+1/2
y+1/2,x+1/2,z+1/2

loop_
_atom_site_label
_atom_site_type_symbol
_atom_site_fract_x
_atom_site_fract_y
_atom_site_fract_z
_atom_site_occupancy
_atom_site_U_iso_or_equiv
S2 S-2 0.3101 0 0 1 0.0
Co1 Co+2 0 0.5 0.233 1 0.0
S1 S-2 0 0 0.506 1 0.0
Na1 Na+1 0 0 -0.029 1 0.0
Na2 Na+1 0.2083 0.2083 0.312 1 0.0
